data_7156173
loop_
_publ_author_name
'Mondal, Susmita'
'Hajra, Alakananda'

_publ_section_title
;
 Ruthenium(ii)-catalyzed remote C-H addition of 8 aminoquinoline amide to
 activated aldehyde.
;
_journal_issue 16
_journal_name_full 'Organic &amp; biomolecular chemistry'
_journal_page_first 2846
_journal_page_last 2850
_journal_paper_doi 10.1039/c8ob00537k
_journal_volume 16
_journal_year 2018
_chemical_formula_moiety 'C21 H20 N2 O5'
_chemical_formula_sum 'C21 H20 N2 O5'
_chemical_formula_weight 380.39
_chemical_name_common vbchem293S
_space_group_crystal_system monoclinic
_space_group_IT_number 14
_space_group_name_Hall '-P 2yn'
_space_group_name_H-M_alt 'P 1 21/n 1'
_symmetry_space_group_name_Hall '-P 2yn'
_symmetry_space_group_name_H-M 'P 1 21/n 1'
_atom_sites_solution_hydrogens mixed
_audit_creation_method SHELXL-2014/7
_audit_update_record
;
2018-03-22 deposited with the CCDC.
2018-03-26 downloaded from the CCDC.
;
_cell_angle_alpha 90
_cell_angle_beta 91.413(13)
_cell_angle_gamma 90
_cell_formula_units_Z 4
_cell_length_a 8.809(11)
_cell_length_b 12.652(16)
_cell_length_c 16.37(2)
_cell_measurement_reflns_used 2471
_cell_measurement_temperature 296(2)
_cell_measurement_theta_max 28.234
_cell_measurement_theta_min 2.489
_cell_volume 1824(4)
_computing_structure_refinement 'SHELXL-2014/7 (Sheldrick, 2014)'
_diffrn_ambient_temperature 296(2)
_diffrn_measured_fraction_theta_full 0.998
_diffrn_measured_fraction_theta_max 0.982
_diffrn_measurement_device_type char
_diffrn_radiation_type MoK\a
_diffrn_radiation_wavelength 0.71073
_diffrn_reflns_av_R_equivalents 0.0916
_diffrn_reflns_av_unetI/netI 0.0553
_diffrn_reflns_Laue_measured_fraction_full 0.998
_diffrn_reflns_Laue_measured_fraction_max 0.982
_diffrn_reflns_limit_h_max 11
_diffrn_reflns_limit_h_min -11
_diffrn_reflns_limit_k_max 16
_diffrn_reflns_limit_k_min -16
_diffrn_reflns_limit_l_max 21
_diffrn_reflns_limit_l_min -21
_diffrn_reflns_number 38543
_diffrn_reflns_point_group_measured_fraction_full 0.998
_diffrn_reflns_point_group_measured_fraction_max 0.982
_diffrn_reflns_theta_full 25.242
_diffrn_reflns_theta_max 28.234
_diffrn_reflns_theta_min 2.489
_exptl_absorpt_coefficient_mu 0.100
_exptl_crystal_density_diffrn 1.385
_exptl_crystal_description vbchem293S
_exptl_crystal_F_000 800
_refine_diff_density_max 0.514
_refine_diff_density_min -0.523
_refine_diff_density_rms 0.167
_refine_ls_extinction_method none
_refine_ls_goodness_of_fit_ref 1.547
_refine_ls_hydrogen_treatment mixed
_refine_ls_matrix_type full
_refine_ls_number_parameters 258
_refine_ls_number_reflns 4428
_refine_ls_number_restraints 0
_refine_ls_restrained_S_all 1.547
_refine_ls_R_factor_all 0.1956
_refine_ls_R_factor_gt 0.1141
_refine_ls_shift/su_max 0.029
_refine_ls_shift/su_mean 0.001
_refine_ls_structure_factor_coef Fsqd
_refine_ls_weighting_details 'w=1/[\s^2^(Fo^2^)+(0.1000P)^2^+0.8738P] where P=(Fo^2^+2Fc^2^)/3'
_refine_ls_weighting_scheme calc
_refine_ls_wR_factor_gt 0.2736
_refine_ls_wR_factor_ref 0.3356
_reflns_Friedel_coverage 0.000
_reflns_number_gt 2471
_reflns_number_total 4428
_reflns_threshold_expression 'I > 2\s(I)'
_cod_data_source_file c8ob00537k2.cif
_cod_data_source_block vbchem293S
_cod_depositor_comments 'Adding full bibliography for 7156173.cif.'
_cod_database_code 7156173
_shelx_shelxl_version_number 2014/7
_shelx_space_group_comment
;
The symmetry employed for this shelxl refinement is uniquely defined
by the following loop, which should always be used as a source of
symmetry information in preference to the above space-group names.
They are only intended as comments.
;

loop_
_space_group_symop_operation_xyz
'x, y, z'
'-x+1/2, y+1/2, -z+1/2'
'-x, -y, -z'
'x-1/2, -y-1/2, z-1/2'

loop_
_atom_site_label
_atom_site_type_symbol
_atom_site_fract_x
_atom_site_fract_y
_atom_site_fract_z
_atom_site_U_iso_or_equiv
_atom_site_adp_type
_atom_site_occupancy
_atom_site_site_symmetry_order
_atom_site_calc_flag
_atom_site_refinement_flags_posn
_atom_site_refinement_flags_adp
O1 O 0.6215(4) 1.1762(3) -0.0520(2) 0.0878(11) Uani 1 1 d . .
O5 O 1.0991(4) 0.2847(3) 0.2113(2) 0.0801(10) Uani 1 1 d . .
O4 O 1.2692(6) 0.2452(3) 0.1226(3) 0.1161(17) Uani 1 1 d . .
O3 O 1.4408(5) 0.4149(4) 0.1713(3) 0.0952(14) Uani 1 1 d . .
H15 H 1.484(10) 0.412(7) 0.211(5) 0.143 Uiso 1 1 d . U
O2 O 0.8739(4) 0.8432(3) 0.2033(2) 0.0761(10) Uani 1 1 d . .
N1 N 0.9363(4) 0.7603(3) 0.0877(2) 0.0607(10) Uani 1 1 d . .
H8 H 0.9232 0.7617 0.0354 0.073 Uiso 1 1 calc R U
N2 N 1.0899(4) 0.6497(3) -0.0192(2) 0.0593(9) Uani 1 1 d . .
C1 C 0.5215(7) 1.2486(5) -0.0156(4) 0.0938(18) Uani 1 1 d . .
H3 H 0.4299 1.2127 -0.0012 0.141 Uiso 1 1 calc R U
H1 H 0.4976 1.3044 -0.0535 0.141 Uiso 1 1 calc R U
H2 H 0.5692 1.2778 0.0327 0.141 Uiso 1 1 calc R U
C2 C 0.6748(5) 1.0938(4) -0.0051(3) 0.0640(12) Uani 1 1 d . .
C3 C 0.6385(6) 1.0766(4) 0.0740(3) 0.0723(13) Uani 1 1 d . .
H7 H 0.5705 1.1210 0.0998 0.087 Uiso 1 1 calc R U
C4 C 0.7032(6) 0.9928(4) 0.1154(3) 0.0705(13) Uani 1 1 d . .
H6 H 0.6788 0.9818 0.1697 0.085 Uiso 1 1 calc R U
C5 C 0.8023(5) 0.9252(3) 0.0792(3) 0.0548(10) Uani 1 1 d . .
C8 C 0.8735(5) 0.8401(4) 0.1282(3) 0.0582(11) Uani 1 1 d . .
C9 C 1.0208(5) 0.6744(3) 0.1187(3) 0.0558(10) Uani 1 1 d . .
C14 C 1.1035(4) 0.6168(3) 0.0593(2) 0.0498(10) Uani 1 1 d . .
C13 C 1.1928(4) 0.5297(3) 0.0843(2) 0.0508(10) Uani 1 1 d . .
C12 C 1.1988(5) 0.5009(4) 0.1672(3) 0.0577(11) Uani 1 1 d . .
C18 C 1.2929(5) 0.4076(4) 0.1975(3) 0.0680(13) Uani 1 1 d . .
H14 H 1.2960 0.4098 0.2574 0.082 Uiso 1 1 calc R U
C19 C 1.2212(6) 0.3035(4) 0.1716(3) 0.0698(13) Uani 1 1 d . .
C20 C 1.0179(7) 0.1856(4) 0.1942(3) 0.0849(16) Uani 1 1 d . .
H17 H 0.9576 0.1920 0.1441 0.102 Uiso 1 1 calc R U
H16 H 1.0898 0.1283 0.1878 0.102 Uiso 1 1 calc R U
C21 C 0.9219(10) 0.1643(6) 0.2613(4) 0.128(3) Uani 1 1 d . .
H20 H 0.9830 0.1546 0.3101 0.192 Uiso 1 1 calc R U
H19 H 0.8642 0.1013 0.2503 0.192 Uiso 1 1 calc R U
H18 H 0.8539 0.2227 0.2686 0.192 Uiso 1 1 calc R U
C15 C 1.1660(5) 0.5971(4) -0.0735(3) 0.0657(12) Uani 1 1 d . .
H13 H 1.1581 0.6185 -0.1277 0.079 Uiso 1 1 calc R U
C16 C 1.2580(5) 0.5107(4) -0.0542(3) 0.0660(13) Uani 1 1 d . .
H12 H 1.3100 0.4762 -0.0951 0.079 Uiso 1 1 calc R U
C17 C 1.2716(5) 0.4776(4) 0.0229(3) 0.0612(11) Uani 1 1 d . .
H11 H 1.3333 0.4200 0.0359 0.073 Uiso 1 1 calc R U
C7 C 0.7730(6) 1.0274(4) -0.0423(3) 0.0761(14) Uani 1 1 d . .
H4 H 0.7982 1.0394 -0.0964 0.091 Uiso 1 1 calc R U
C6 C 0.8353(6) 0.9429(4) -0.0011(3) 0.0699(13) Uani 1 1 d . .
H5 H 0.9003 0.8973 -0.0278 0.084 Uiso 1 1 calc R U
C10 C 1.0274(5) 0.6442(4) 0.1977(3) 0.0635(12) Uani 1 1 d . .
H9 H 0.9730 0.6807 0.2366 0.076 Uiso 1 1 calc R U
C11 C 1.1174(6) 0.5569(4) 0.2204(3) 0.0686(12) Uani 1 1 d . .
H10 H 1.1210 0.5369 0.2751 0.082 Uiso 1 1 calc R U

loop_
_atom_site_aniso_label
_atom_site_aniso_U_11
_atom_site_aniso_U_22
_atom_site_aniso_U_33
_atom_site_aniso_U_23
_atom_site_aniso_U_13
_atom_site_aniso_U_12
O1 0.088(2) 0.087(3) 0.088(3) 0.016(2) -0.003(2) 0.003(2)
O5 0.083(2) 0.085(2) 0.073(2) -0.0027(19) 0.0151(18) 0.0000(19)
O4 0.134(4) 0.089(3) 0.128(4) -0.022(3) 0.062(3) -0.012(3)
O3 0.073(2) 0.126(3) 0.087(3) 0.028(3) -0.0054(19) 0.004(2)
O2 0.085(2) 0.084(2) 0.059(2) -0.0146(17) -0.0078(16) 0.0126(18)
N1 0.061(2) 0.068(2) 0.053(2) -0.0042(17) -0.0013(16) 0.0068(18)
N2 0.0559(19) 0.070(2) 0.052(2) -0.0004(18) 0.0013(16) -0.0013(17)
C1 0.079(4) 0.091(4) 0.111(5) 0.003(3) -0.007(3) 0.013(3)
C2 0.055(2) 0.071(3) 0.066(3) 0.001(2) -0.003(2) -0.006(2)
C3 0.074(3) 0.069(3) 0.075(3) -0.005(2) 0.015(2) 0.006(2)
C4 0.079(3) 0.072(3) 0.060(3) 0.000(2) 0.014(2) 0.007(3)
C5 0.053(2) 0.057(2) 0.055(2) -0.0097(19) -0.0009(18) -0.0072(19)
C8 0.049(2) 0.064(3) 0.062(3) -0.012(2) 0.0010(19) -0.0050(19)
C9 0.051(2) 0.057(3) 0.059(3) -0.005(2) -0.0016(18) -0.0016(19)
C14 0.0418(19) 0.056(2) 0.051(2) -0.0044(19) -0.0004(16) -0.0082(17)
C13 0.0413(18) 0.055(2) 0.056(2) -0.0040(19) 0.0007(17) -0.0062(17)
C12 0.055(2) 0.062(3) 0.056(3) 0.002(2) -0.0046(19) 0.000(2)
C18 0.064(3) 0.080(3) 0.059(3) 0.005(2) -0.002(2) 0.009(2)
C19 0.080(3) 0.074(3) 0.056(3) 0.010(2) 0.011(2) 0.010(3)
C20 0.103(4) 0.076(4) 0.077(3) 0.007(3) 0.012(3) -0.004(3)
C21 0.146(6) 0.128(6) 0.111(6) -0.003(5) 0.040(5) -0.031(5)
C15 0.065(3) 0.079(3) 0.054(3) 0.003(2) 0.005(2) 0.000(2)
C16 0.062(3) 0.075(3) 0.061(3) -0.013(2) 0.016(2) 0.003(2)
C17 0.053(2) 0.064(3) 0.068(3) -0.002(2) 0.004(2) 0.003(2)
C7 0.090(3) 0.085(4) 0.054(3) -0.004(3) 0.005(2) 0.003(3)
C6 0.075(3) 0.073(3) 0.062(3) -0.015(2) 0.000(2) 0.011(2)
C10 0.065(3) 0.073(3) 0.053(3) -0.005(2) 0.005(2) 0.006(2)
C11 0.076(3) 0.076(3) 0.053(3) 0.002(2) -0.004(2) 0.001(3)

loop_
_atom_type_symbol
_atom_type_description
_atom_type_scat_dispersion_real
_atom_type_scat_dispersion_imag
_atom_type_scat_source
C C 0.0033 0.0016 'International Tables Vol C Tables 4.2.6.8 and 6.1.1.4'
H H 0.0000 0.0000 'International Tables Vol C Tables 4.2.6.8 and 6.1.1.4'
N N 0.0061 0.0033 'International Tables Vol C Tables 4.2.6.8 and 6.1.1.4'
O O 0.0106 0.0060 'International Tables Vol C Tables 4.2.6.8 and 6.1.1.4'

loop_
_geom_angle_atom_site_label_1
_geom_angle_atom_site_label_2
_geom_angle_atom_site_label_3
_geom_angle
C2 O1 C1 117.7(4)
C19 O5 C20 118.0(4)
C18 O3 H15 101(7)
C8 N1 C9 128.8(4)
C8 N1 H8 115.6
C9 N1 H8 115.6
C15 N2 C14 117.0(4)
O1 C1 H3 109.5
O1 C1 H1 109.5
H3 C1 H1 109.5
O1 C1 H2 109.5
H3 C1 H2 109.5
H1 C1 H2 109.5
C3 C2 C7 119.7(5)
C3 C2 O1 124.8(5)
C7 C2 O1 115.6(4)
C2 C3 C4 119.3(5)
C2 C3 H7 120.4
C4 C3 H7 120.4
C5 C4 C3 122.0(5)
C5 C4 H6 119.0
C3 C4 H6 119.0
C4 C5 C6 117.7(4)
C4 C5 C8 119.2(4)
C6 C5 C8 123.0(4)
O2 C8 N1 122.0(4)
O2 C8 C5 120.8(4)
N1 C8 C5 117.2(4)
C10 C9 N1 125.2(4)
C10 C9 C14 119.8(4)
N1 C9 C14 115.1(4)
N2 C14 C13 123.5(4)
N2 C14 C9 117.0(4)
C13 C14 C9 119.5(4)
C17 C13 C12 124.3(4)
C17 C13 C14 116.3(4)
C12 C13 C14 119.4(4)
C11 C12 C13 118.8(4)
C11 C12 C18 119.5(4)
C13 C12 C18 121.7(4)
O3 C18 C19 111.1(4)
O3 C18 C12 110.9(4)
C19 C18 C12 111.3(4)
O3 C18 H14 107.8
C19 C18 H14 107.8
C12 C18 H14 107.8
O4 C19 O5 123.0(5)
O4 C19 C18 125.5(5)
O5 C19 C18 111.5(4)
C21 C20 O5 108.0(5)
C21 C20 H17 110.1
O5 C20 H17 110.1
C21 C20 H16 110.1
O5 C20 H16 110.1
H17 C20 H16 108.4
C20 C21 H20 109.5
C20 C21 H19 109.5
H20 C21 H19 109.5
C20 C21 H18 109.5
H20 C21 H18 109.5
H19 C21 H18 109.5
N2 C15 C16 123.4(4)
N2 C15 H13 118.3
C16 C15 H13 118.3
C17 C16 C15 120.0(4)
C17 C16 H12 120.0
C15 C16 H12 120.0
C16 C17 C13 119.8(4)
C16 C17 H11 120.1
C13 C17 H11 120.1
C2 C7 C6 120.8(5)
C2 C7 H4 119.6
C6 C7 H4 119.6
C7 C6 C5 120.5(4)
C7 C6 H5 119.7
C5 C6 H5 119.7
C9 C10 C11 119.2(4)
C9 C10 H9 120.4
C11 C10 H9 120.4
C12 C11 C10 123.3(4)
C12 C11 H10 118.4
C10 C11 H10 118.4

loop_
_geom_bond_atom_site_label_1
_geom_bond_atom_site_label_2
_geom_bond_distance
O1 C2 1.371(6)
O1 C1 1.412(7)
O5 C19 1.293(6)
O5 C20 1.467(7)
O4 C19 1.177(6)
O3 C18 1.385(6)
O3 H15 0.74(8)
O2 C8 1.230(5)
N1 C8 1.336(5)
N1 C9 1.405(6)
N1 H8 0.8600
N2 C15 1.308(6)
N2 C14 1.354(5)
C1 H3 0.9600
C1 H1 0.9600
C1 H2 0.9600
C2 C3 1.358(7)
C2 C7 1.361(7)
C3 C4 1.375(7)
C3 H7 0.9300
C4 C5 1.368(6)
C4 H6 0.9300
C5 C6 1.372(7)
C5 C8 1.473(7)
C9 C10 1.349(6)
C9 C14 1.428(6)
C14 C13 1.409(6)
C13 C17 1.401(6)
C13 C12 1.404(6)
C12 C11 1.345(6)
C12 C18 1.519(7)
C18 C19 1.516(8)
C18 H14 0.9800
C20 C21 1.429(8)
C20 H17 0.9700
C20 H16 0.9700
C21 H20 0.9600
C21 H19 0.9600
C21 H18 0.9600
C15 C16 1.392(7)
C15 H13 0.9300
C16 C17 1.333(6)
C16 H12 0.9300
C17 H11 0.9300
C7 C6 1.371(7)
C7 H4 0.9300
C6 H5 0.9300
C10 C11 1.404(7)
C10 H9 0.9300
C11 H10 0.9300

loop_
_geom_hbond_atom_site_label_D
_geom_hbond_atom_site_label_H
_geom_hbond_atom_site_label_A
_geom_hbond_distance_DH
_geom_hbond_distance_HA
_geom_hbond_distance_DA
_geom_hbond_angle_DHA
_geom_hbond_site_symmetry_A
C10 H9 O2 0.93 2.29 2.861(7) 118.8 .
C21 H18 O2 0.96 2.57 3.510(10) 166.0 2_645
C1 H3 O4 0.96 2.53 3.210(8) 127.5 1_465
O3 H15 O2 0.74(8) 2.06(8) 2.746(5) 155(9) 2_745
C1 H2 O3 0.96 3.09 3.794(9) 131.3 1_465
C1 H2 O3 0.96 3.09 3.794(9) 131.3 1_465
C1 H2 O3 0.96 3.09 3.794(9) 131.3 1_465
O3 H15 O2 0.74(8) 2.06(8) 2.746(5) 155(9) 2_745
C1 H3 O4 0.96 2.53 3.210(8) 127.5 1_465
C21 H18 O2 0.96 2.57 3.510(10) 166.0 2_645
C10 H9 O2 0.93 2.29 2.861(7) 118.8 .

loop_
_geom_torsion_atom_site_label_1
_geom_torsion_atom_site_label_2
_geom_torsion_atom_site_label_3
_geom_torsion_atom_site_label_4
_geom_torsion
C1 O1 C2 C3 0.1(7)
C1 O1 C2 C7 -178.7(5)
C7 C2 C3 C4 0.8(8)
O1 C2 C3 C4 -178.0(5)
C2 C3 C4 C5 -0.7(8)
C3 C4 C5 C6 -0.5(7)
C3 C4 C5 C8 177.0(4)
C9 N1 C8 O2 -5.7(7)
C9 N1 C8 C5 174.6(4)
C4 C5 C8 O2 -17.0(6)
C6 C5 C8 O2 160.3(4)
C4 C5 C8 N1 162.8(4)
C6 C5 C8 N1 -19.9(6)
C8 N1 C9 C10 15.1(7)
C8 N1 C9 C14 -165.3(4)
C15 N2 C14 C13 -0.6(6)
C15 N2 C14 C9 179.8(4)
C10 C9 C14 N2 178.7(4)
N1 C9 C14 N2 -0.9(5)
C10 C9 C14 C13 -0.9(6)
N1 C9 C14 C13 179.5(3)
N2 C14 C13 C17 0.9(6)
C9 C14 C13 C17 -179.5(4)
N2 C14 C13 C12 -179.4(4)
C9 C14 C13 C12 0.1(5)
C17 C13 C12 C11 -179.7(4)
C14 C13 C12 C11 0.6(6)
C17 C13 C12 C18 -0.5(6)
C14 C13 C12 C18 179.8(4)
C11 C12 C18 O3 -129.0(5)
C13 C12 C18 O3 51.8(6)
C11 C12 C18 C19 106.9(5)
C13 C12 C18 C19 -72.3(5)
C20 O5 C19 O4 0.3(8)
C20 O5 C19 C18 -178.8(4)
O3 C18 C19 O4 -14.4(7)
C12 C18 C19 O4 109.6(6)
O3 C18 C19 O5 164.7(4)
C12 C18 C19 O5 -71.2(5)
C19 O5 C20 C21 160.6(6)
C14 N2 C15 C16 0.0(7)
N2 C15 C16 C17 0.2(7)
C15 C16 C17 C13 0.2(7)
C12 C13 C17 C16 179.7(4)
C14 C13 C17 C16 -0.7(6)
C3 C2 C7 C6 0.3(8)
O1 C2 C7 C6 179.2(4)
C2 C7 C6 C5 -1.5(8)
C4 C5 C6 C7 1.6(7)
C8 C5 C6 C7 -175.8(4)
N1 C9 C10 C11 -179.6(4)
C14 C9 C10 C11 0.8(6)
C13 C12 C11 C10 -0.8(7)
C18 C12 C11 C10 -180.0(4)
C9 C10 C11 C12 0.0(7)
